data_7114213
loop_
_publ_author_name
'Murugesu, Muralee'
'Anson, Christopher E.'
'Powell, Annie K.'

_publ_section_title
;
 Engineering of ferrimagnetic Cu12-cluster arrays through supramolecular
 interactionsElectronic supplementary information (ESI) available: \cT vs.
 T plot for K+ salt 1b at magnetic fields of 1 and 10 kOe. See
 http://www.rsc.org/suppdata/cc/b2/b201585b/
;
_journal_issue 10
_journal_name_full 'Chemical Communications'
_journal_page_first 1054
_journal_paper_doi 10.1039/b201585b
_journal_year 2002
_chemical_formula_sum 'C88 H128 Cu12 N6 Na2 O58'
_chemical_formula_weight 3006.42
_chemical_name_systematic
; 
? 
;
_space_group_IT_number 11
_symmetry_cell_setting monoclinic
_symmetry_space_group_name_Hall '-P 2yb'
_symmetry_space_group_name_H-M 'P 1 21/m 1'
_atom_sites_solution_hydrogens geom
_atom_sites_solution_primary direct
_atom_sites_solution_secondary difmap
_audit_creation_method SHELXL-97
_cell_angle_alpha 90.00
_cell_angle_beta 91.920(8)
_cell_angle_gamma 90.00
_cell_formula_units_Z 2
_cell_length_a 12.1348(9)
_cell_length_b 32.0453(18)
_cell_length_c 14.5001(11)
_cell_measurement_reflns_used 7998
_cell_measurement_temperature 200(2)
_cell_measurement_theta_max 22.47
_cell_measurement_theta_min 2.11
_cell_volume 5635.4(7)
_computing_cell_refinement 'IPDS 2.92 (Stoe & Cie GmbH, 1999)'
_computing_data_collection 'IPDS 2.92 (Stoe & Cie GmbH, 1999)'
_computing_data_reduction 'IPDS 2.92 (Stoe & Cie GmbH, 1999)'
_computing_molecular_graphics 'SHELXTL 5.1 (Bruker AXS Inc., 1997)'
_computing_publication_material 'SHELXTL 5.1 (Bruker AXS Inc., 1997)'
_computing_structure_refinement 'SHELXTL 5.1 (Bruker AXS Inc., 1997)'
_computing_structure_solution 'SHELXTL 5.1 (Bruker AXS Inc., 1997)'
_diffrn_ambient_temperature 200(2)
_diffrn_measured_fraction_theta_full 0.989
_diffrn_measured_fraction_theta_max 0.984
_diffrn_measurement_device_type 'Stoe IPDS'
_diffrn_measurement_method 'area detector'
_diffrn_radiation_monochromator graphite
_diffrn_radiation_source 'fine-focus sealed tube'
_diffrn_radiation_type MoK\a
_diffrn_radiation_wavelength 0.71073
_diffrn_reflns_av_R_equivalents 0.0540
_diffrn_reflns_av_sigmaI/netI 0.0736
_diffrn_reflns_limit_h_max 13
_diffrn_reflns_limit_h_min -14
_diffrn_reflns_limit_k_max 39
_diffrn_reflns_limit_k_min -39
_diffrn_reflns_limit_l_max 17
_diffrn_reflns_limit_l_min -16
_diffrn_reflns_number 27890
_diffrn_reflns_theta_full 25.00
_diffrn_reflns_theta_max 25.91
_diffrn_reflns_theta_min 2.11
_exptl_absorpt_coefficient_mu 2.324
_exptl_absorpt_correction_type none
_exptl_crystal_colour blue
_exptl_crystal_density_diffrn 1.772
_exptl_crystal_density_method 'not measured'
_exptl_crystal_description block
_exptl_crystal_F_000 3064
_exptl_crystal_size_max 0.40
_exptl_crystal_size_mid 0.35
_exptl_crystal_size_min 0.20
_refine_diff_density_max 1.102
_refine_diff_density_min -0.566
_refine_diff_density_rms 0.142
_refine_ls_extinction_method none
_refine_ls_goodness_of_fit_ref 0.872
_refine_ls_hydrogen_treatment mixed
_refine_ls_matrix_type full
_refine_ls_number_parameters 813
_refine_ls_number_reflns 11000
_refine_ls_number_restraints 12
_refine_ls_restrained_S_all 0.872
_refine_ls_R_factor_all 0.0829
_refine_ls_R_factor_gt 0.0508
_refine_ls_shift/su_max 0.001
_refine_ls_shift/su_mean 0.000
_refine_ls_structure_factor_coef Fsqd
_refine_ls_weighting_details 'calc w=1/[\s^2^(Fo^2^)+(0.0865P)^2^+0.0000P] where P=(Fo^2^+2Fc^2^)/3'
_refine_ls_weighting_scheme calc
_refine_ls_wR_factor_gt 0.1235
_refine_ls_wR_factor_ref 0.1341
_reflns_number_gt 6754
_reflns_number_total 11000
_reflns_threshold_expression >2sigma(I)
_cod_data_source_file b201585b.txt
_cod_data_source_block cu167
_cod_database_code 7114213

loop_
_symmetry_equiv_pos_as_xyz
'x, y, z'
'-x, y+1/2, -z'
'-x, -y, -z'
'x, -y-1/2, z'

loop_
_atom_site_label
_atom_site_type_symbol
_atom_site_fract_x
_atom_site_fract_y
_atom_site_fract_z
_atom_site_U_iso_or_equiv
_atom_site_adp_type
_atom_site_occupancy
_atom_site_symmetry_multiplicity
_atom_site_calc_flag
_atom_site_refinement_flags
Cu1 Cu 0.83048(5) 0.129056(17) 0.14389(4) 0.03317(16) Uani 1 1 d .
Cu2 Cu 0.57318(6) 0.12570(2) 0.16695(5) 0.03839(17) Uani 1 1 d .
Cu3 Cu 0.73305(5) 0.125617(17) 0.33918(4) 0.03184(16) Uani 1 1 d .
Cu4 Cu 0.61037(6) 0.20380(2) -0.02853(5) 0.03883(17) Uani 1 1 d .
Cu5 Cu 0.50170(6) 0.203464(19) 0.40060(5) 0.03617(16) Uani 1 1 d .
Cu6 Cu 1.01354(5) 0.203790(16) 0.28569(4) 0.02956(15) Uani 1 1 d .
O1 O 0.7113(3) 0.15354(9) 0.2170(2) 0.0309(8) Uani 1 1 d .
C1 C 0.7092(5) 0.19892(14) 0.2187(4) 0.0338(12) Uani 1 1 d .
H1A H 0.7809 0.2093 0.2367 0.051 Uiso 1 1 calc R
H1B H 0.6564 0.2082 0.2621 0.051 Uiso 1 1 calc R
H1C H 0.6888 0.2092 0.1583 0.051 Uiso 1 1 calc R
O2 O 0.6808(5) 0.2500 -0.0871(4) 0.0488(14) Uani 1 2 d S
C2 C 0.7909(8) 0.2500 -0.1164(8) 0.066(3) Uani 1 2 d S
H2A H 0.8085 0.2770 -0.1406 0.098 Uiso 0.50 1 calc PR
H2B H 0.7989 0.2293 -0.1635 0.098 Uiso 0.50 1 calc PR
H2C H 0.8400 0.2437 -0.0650 0.098 Uiso 0.50 1 calc PR
O3 O 0.5351(5) 0.2500 0.0221(4) 0.0506(15) Uani 1 2 d S
C3 C 0.4519(8) 0.2500 0.0868(7) 0.053(2) Uani 1 2 d S
H3A H 0.3866 0.2626 0.0600 0.079 Uiso 0.50 1 calc PR
H3B H 0.4761 0.2656 0.1402 0.079 Uiso 0.50 1 calc PR
H3C H 0.4361 0.2218 0.1044 0.079 Uiso 0.50 1 calc PR
O4 O 0.4089(5) 0.2500 0.3770(4) 0.0445(13) Uani 1 2 d S
C4 C 0.3037(9) 0.2500 0.3327(9) 0.077(3) Uani 1 2 d S
H4A H 0.3093 0.2393 0.2711 0.115 Uiso 0.50 1 calc PR
H4B H 0.2755 0.2780 0.3301 0.115 Uiso 0.50 1 calc PR
H4C H 0.2547 0.2327 0.3665 0.115 Uiso 0.50 1 calc PR
O5 O 0.5950(4) 0.2500 0.4283(4) 0.0379(12) Uani 1 2 d S
C5 C 0.7055(7) 0.2500 0.4612(7) 0.046(2) Uani 1 2 d S
H5A H 0.7503 0.2646 0.4183 0.069 Uiso 0.50 1 calc PR
H5B H 0.7311 0.2218 0.4676 0.069 Uiso 0.50 1 calc PR
H5C H 0.7106 0.2637 0.5201 0.069 Uiso 0.50 1 calc PR
O6 O 1.0289(5) 0.2500 0.3668(3) 0.0374(12) Uani 1 2 d S
C6 C 1.0305(9) 0.2500 0.4627(5) 0.050(2) Uani 1 2 d S
H6A H 1.0959 0.2639 0.4859 0.075 Uiso 0.50 1 calc PR
H6B H 1.0303 0.2218 0.4848 0.075 Uiso 0.50 1 calc PR
H6C H 0.9666 0.2643 0.4837 0.075 Uiso 0.50 1 calc PR
O7 O 0.9944(5) 0.2500 0.2045(3) 0.0398(13) Uani 1 2 d S
C7 C 0.9937(11) 0.2500 0.1082(6) 0.066(3) Uani 1 2 d S
H7A H 0.9849 0.2781 0.0859 0.099 Uiso 0.50 1 calc PR
H7B H 0.9337 0.2331 0.0847 0.099 Uiso 0.50 1 calc PR
H7C H 1.0621 0.2388 0.0877 0.099 Uiso 0.50 1 calc PR
N1 N 0.9405(4) 0.09464(13) 0.0722(3) 0.0406(11) Uani 1 1 d .
C8 C 0.9208(5) 0.09058(15) -0.0269(4) 0.0393(13) Uani 1 1 d .
C9 C 0.8463(5) 0.11495(15) -0.0770(4) 0.0397(14) Uani 1 1 d .
C10 C 0.8364(8) 0.10961(19) -0.1708(5) 0.066(2) Uani 1 1 d .
H10 H 0.7860 0.1259 -0.2043 0.079 Uiso 1 1 calc R
C11 C 0.8975(9) 0.0815(2) -0.2162(5) 0.092(3) Uani 1 1 d .
H11 H 0.8901 0.0789 -0.2800 0.110 Uiso 1 1 calc R
C12 C 0.9708(8) 0.05666(19) -0.1665(5) 0.079(3) Uani 1 1 d .
H12 H 1.0120 0.0366 -0.1964 0.095 Uiso 1 1 calc R
C13 C 0.9826(6) 0.06163(16) -0.0734(4) 0.0495(16) Uani 1 1 d .
H13 H 1.0334 0.0452 -0.0404 0.059 Uiso 1 1 calc R
C14 C 0.7738(5) 0.14866(16) -0.0387(4) 0.0394(13) Uani 1 1 d .
O8 O 0.7933(3) 0.16413(10) 0.0400(3) 0.0390(9) Uani 1 1 d .
O9 O 0.6974(4) 0.16218(13) -0.0907(3) 0.0500(11) Uani 1 1 d .
C15 C 0.9293(7) 0.0529(2) 0.1165(4) 0.062(2) Uani 1 1 d .
H15A H 0.9985 0.0379 0.1124 0.074 Uiso 1 1 calc R
H15B H 0.8731 0.0370 0.0827 0.074 Uiso 1 1 calc R
C16 C 0.8989(6) 0.05566(18) 0.2174(4) 0.0485(16) Uani 1 1 d .
O10 O 0.8551(3) 0.08893(10) 0.2417(3) 0.0398(9) Uani 1 1 d .
O11 O 0.9135(6) 0.02496(15) 0.2669(3) 0.086(2) Uani 1 1 d .
C17 C 1.0523(6) 0.1128(3) 0.0875(8) 0.116(4) Uani 1 1 d .
H17A H 1.0779 0.1216 0.0279 0.139 Uiso 1 1 calc R
H17B H 1.1007 0.0905 0.1088 0.139 Uiso 1 1 calc R
C18 C 1.0690(5) 0.14866(17) 0.1527(4) 0.0426(14) Uani 1 1 d .
O12 O 0.9828(3) 0.16170(10) 0.1921(2) 0.0346(8) Uani 1 1 d .
O13 O 1.1615(4) 0.16173(13) 0.1631(3) 0.0579(12) Uani 1 1 d .
N2 N 0.7536(4) 0.08904(12) 0.4527(3) 0.0335(10) Uani 1 1 d .
C19 C 0.8669(5) 0.08125(14) 0.4865(3) 0.0333(12) Uani 1 1 d .
C20 C 0.9539(5) 0.10737(14) 0.4661(3) 0.0300(11) Uani 1 1 d .
C21 C 1.0571(5) 0.09913(17) 0.5073(4) 0.0408(13) Uani 1 1 d .
H21 H 1.1155 0.1170 0.4959 0.049 Uiso 1 1 calc R
C22 C 1.0746(5) 0.06529(18) 0.5642(4) 0.0445(14) Uani 1 1 d .
H22 H 1.1440 0.0605 0.5912 0.053 Uiso 1 1 calc R
C23 C 0.9896(6) 0.03880(16) 0.5809(4) 0.0447(15) Uani 1 1 d .
H23 H 1.0014 0.0154 0.6178 0.054 Uiso 1 1 calc R
C24 C 0.8866(6) 0.04683(16) 0.5428(4) 0.0422(14) Uani 1 1 d .
H24 H 0.8288 0.0288 0.5551 0.051 Uiso 1 1 calc R
C25 C 0.9472(5) 0.14521(14) 0.4027(3) 0.0300(11) Uani 1 1 d .
O14 O 0.8561(3) 0.15985(9) 0.3753(2) 0.0319(8) Uani 1 1 d .
O15 O 1.0362(3) 0.16091(10) 0.3812(3) 0.0352(8) Uani 1 1 d .
C26 C 0.6995(6) 0.04866(16) 0.4236(5) 0.0536(17) Uani 1 1 d .
H26A H 0.7560 0.0292 0.4054 0.064 Uiso 1 1 calc R
H26B H 0.6634 0.0368 0.4762 0.064 Uiso 1 1 calc R
C27 C 0.6162(5) 0.05332(17) 0.3454(5) 0.0465(15) Uani 1 1 d .
O16 O 0.6150(3) 0.08800(11) 0.3024(3) 0.0405(9) Uani 1 1 d .
O17 O 0.5559(4) 0.02372(12) 0.3252(4) 0.0650(14) Uani 1 1 d .
C28 C 0.6937(6) 0.10985(17) 0.5297(4) 0.0481(16) Uani 1 1 d .
H28A H 0.7489 0.1218 0.5720 0.058 Uiso 1 1 calc R
H28B H 0.6560 0.0882 0.5632 0.058 Uiso 1 1 calc R
C29 C 0.6099(5) 0.14395(16) 0.5059(4) 0.0445(15) Uani 1 1 d .
O18 O 0.6140(3) 0.16009(11) 0.4266(3) 0.0399(9) Uani 1 1 d .
O19 O 0.5491(5) 0.15448(12) 0.5664(4) 0.0675(14) Uani 1 1 d .
N3 N 0.4428(4) 0.09005(14) 0.1227(3) 0.0415(11) Uani 1 1 d .
C30 C 0.3619(5) 0.08008(18) 0.1918(4) 0.0455(14) Uani 1 1 d .
C31 C 0.3453(5) 0.10529(19) 0.2680(4) 0.0483(15) Uani 1 1 d .
C32 C 0.2618(6) 0.0948(2) 0.3267(5) 0.0609(19) Uani 1 1 d .
H32 H 0.2489 0.1118 0.3772 0.073 Uiso 1 1 calc R
C33 C 0.1976(6) 0.0599(2) 0.3124(5) 0.067(2) Uani 1 1 d .
H33 H 0.1416 0.0537 0.3524 0.080 Uiso 1 1 calc R
C34 C 0.2164(6) 0.0345(2) 0.2393(5) 0.0620(19) Uani 1 1 d .
H34 H 0.1749 0.0104 0.2305 0.074 Uiso 1 1 calc R
C35 C 0.2967(5) 0.0446(2) 0.1787(5) 0.0553(17) Uani 1 1 d .
H35 H 0.3078 0.0275 0.1280 0.066 Uiso 1 1 calc R
C36 C 0.4109(5) 0.14414(19) 0.2925(4) 0.0438(14) Uani 1 1 d .
O20 O 0.4804(3) 0.15922(11) 0.2400(3) 0.0416(9) Uani 1 1 d .
O21 O 0.3921(3) 0.16051(12) 0.3696(3) 0.0477(10) Uani 1 1 d .
C37 C 0.4987(5) 0.05173(16) 0.0875(4) 0.0431(14) Uani 1 1 d .
H37A H 0.4576 0.0419 0.0333 0.052 Uiso 1 1 calc R
H37B H 0.4952 0.0301 0.1342 0.052 Uiso 1 1 calc R
C38 C 0.6170(5) 0.05730(15) 0.0629(4) 0.0368(12) Uani 1 1 d .
O22 O 0.6647(3) 0.09018(11) 0.0933(3) 0.0403(9) Uani 1 1 d .
O23 O 0.6610(4) 0.02976(11) 0.0196(3) 0.0512(11) Uani 1 1 d .
C39 C 0.3836(5) 0.11334(19) 0.0457(5) 0.0513(16) Uani 1 1 d .
H39A H 0.3235 0.1289 0.0716 0.062 Uiso 1 1 calc R
H39B H 0.3515 0.0931 0.0029 0.062 Uiso 1 1 calc R
C40 C 0.4534(5) 0.14330(19) -0.0081(5) 0.0479(15) Uani 1 1 d .
O24 O 0.5301(3) 0.16174(11) 0.0371(3) 0.0427(9) Uani 1 1 d .
O25 O 0.4298(5) 0.14998(16) -0.0900(4) 0.0748(16) Uani 1 1 d .
Na1A Na 0.5079(5) 0.15905(15) -0.2578(3) 0.0550(13) Uani 0.50 1 d P
Na1B Na 0.4403(6) 0.1197(2) -0.3330(5) 0.0779(17) Uani 0.50 1 d P
O41A O 0.5863(16) 0.1039(5) -0.2366(12) 0.084(6) Uani 0.50 1 d P
C41A C 0.603(3) 0.0642(8) -0.2092(19) 0.097(11) Uani 0.50 1 d P
O41B O 0.550(2) 0.0901(6) -0.2568(13) 0.091(6) Uani 0.50 1 d P
C41B C 0.567(3) 0.0615(9) -0.1764(18) 0.073(7) Uani 0.50 1 d P
O42A O 0.3302(15) 0.1737(8) -0.3187(11) 0.128(8) Uani 0.50 1 d PU
O42B O 0.299(2) 0.1553(9) -0.378(3) 0.201(13) Uani 0.50 1 d PU
C42 C 0.2788(13) 0.1880(4) -0.4179(9) 0.120(4) Uani 1 1 d .
O43A O 0.452(2) 0.0559(4) -0.4173(14) 0.085(6) Uani 0.50 1 d P
O43B O 0.4974(13) 0.0423(4) -0.4060(11) 0.053(3) Uani 0.50 1 d P
C43 C 0.4012(10) 0.0578(3) -0.4855(10) 0.096(3) Uani 1 1 d .
O44 O 0.5691(12) 0.2290(3) -0.2488(8) 0.089(4) Uani 0.50 1 d P
C44 C 0.564(2) 0.2500 -0.3217(14) 0.158(9) Uani 1 2 d S
O45 O 0.9687(10) 0.2077(3) -0.3002(7) 0.159(4) Uani 1 1 d .
C45 C 0.8963(15) 0.1859(4) -0.3500(9) 0.142(6) Uani 1 1 d .
O46 O 1.256(2) 0.2500 -0.1954(17) 0.250(9) Uiso 1 2 d S
C46 C 1.339(2) 0.2500 -0.1264(16) 0.153(7) Uiso 1 2 d S
O47A O 1.103(3) 0.1787(11) -0.141(3) 0.212(14) Uiso 0.50 1 d P
O47B O 1.1502(13) 0.1816(5) -0.2125(11) 0.108(4) Uiso 0.50 1 d P
C47A C 1.142(3) 0.1462(11) -0.179(2) 0.150(10) Uiso 0.50 1 d P
C47B C 1.141(4) 0.1737(15) -0.102(3) 0.185(19) Uiso 0.50 1 d P
O48A O 1.2357(10) 0.0393(4) -0.0856(8) 0.082(3) Uiso 0.50 1 d P
O48B O 1.3270(18) 0.0942(6) -0.2131(14) 0.157(7) Uiso 0.50 1 d P
C48 C 1.2721(13) 0.0496(5) -0.1839(10) 0.141(5) Uiso 1 1 d .

loop_
_atom_site_aniso_label
_atom_site_aniso_U_11
_atom_site_aniso_U_22
_atom_site_aniso_U_33
_atom_site_aniso_U_23
_atom_site_aniso_U_13
_atom_site_aniso_U_12
Cu1 0.0331(4) 0.0244(3) 0.0423(4) -0.0099(2) 0.0060(3) 0.0013(3)
Cu2 0.0301(4) 0.0396(3) 0.0456(4) -0.0204(3) 0.0025(3) -0.0039(3)
Cu3 0.0327(4) 0.0242(3) 0.0386(3) -0.0062(2) 0.0016(3) -0.0017(2)
Cu4 0.0373(4) 0.0451(4) 0.0343(3) -0.0076(3) 0.0036(3) 0.0034(3)
Cu5 0.0340(4) 0.0337(3) 0.0410(4) -0.0106(3) 0.0031(3) -0.0009(3)
Cu6 0.0359(4) 0.0185(2) 0.0341(3) -0.0001(2) -0.0008(3) -0.0003(2)
O1 0.033(2) 0.0226(15) 0.0372(19) -0.0099(13) 0.0025(16) -0.0020(13)
C1 0.037(3) 0.024(2) 0.040(3) -0.010(2) -0.002(2) 0.006(2)
O2 0.042(4) 0.065(4) 0.040(3) 0.000 0.011(3) 0.000
C2 0.045(6) 0.084(7) 0.069(7) 0.000 0.026(5) 0.000
O3 0.059(4) 0.036(3) 0.059(4) 0.000 0.026(3) 0.000
C3 0.058(6) 0.039(4) 0.062(6) 0.000 0.022(5) 0.000
O4 0.030(3) 0.044(3) 0.059(4) 0.000 -0.004(3) 0.000
C4 0.039(6) 0.073(7) 0.117(10) 0.000 -0.029(6) 0.000
O5 0.035(3) 0.031(2) 0.047(3) 0.000 -0.010(2) 0.000
C5 0.038(5) 0.036(4) 0.063(6) 0.000 -0.013(4) 0.000
O6 0.053(4) 0.026(2) 0.033(3) 0.000 -0.002(2) 0.000
C6 0.086(7) 0.035(4) 0.029(4) 0.000 -0.002(4) 0.000
O7 0.065(4) 0.023(2) 0.032(3) 0.000 -0.004(3) 0.000
C7 0.128(10) 0.033(4) 0.036(5) 0.000 -0.006(5) 0.000
N1 0.033(3) 0.038(2) 0.051(3) -0.021(2) 0.001(2) 0.003(2)
C8 0.051(4) 0.022(2) 0.047(3) -0.010(2) 0.021(3) -0.010(2)
C9 0.058(4) 0.023(2) 0.040(3) -0.007(2) 0.019(3) -0.005(2)
C10 0.113(7) 0.040(3) 0.046(4) 0.002(3) 0.021(4) 0.021(4)
C11 0.171(10) 0.065(5) 0.040(4) 0.003(3) 0.031(5) 0.059(6)
C12 0.146(8) 0.038(3) 0.055(4) 0.001(3) 0.042(5) 0.040(4)
C13 0.078(5) 0.024(2) 0.048(4) 0.001(2) 0.023(3) 0.008(3)
C14 0.040(4) 0.034(3) 0.045(3) -0.014(2) 0.010(3) -0.003(2)
O8 0.044(2) 0.0289(17) 0.044(2) -0.0121(16) 0.0041(18) 0.0054(16)
O9 0.044(3) 0.061(2) 0.045(2) -0.024(2) -0.002(2) 0.002(2)
C15 0.087(6) 0.052(4) 0.046(4) -0.006(3) -0.008(4) 0.046(4)
C16 0.053(4) 0.051(3) 0.042(3) -0.011(3) -0.005(3) 0.028(3)
O10 0.042(2) 0.0295(17) 0.048(2) -0.0103(16) 0.0085(18) 0.0019(16)
O11 0.147(6) 0.069(3) 0.042(3) 0.001(2) -0.002(3) 0.076(3)
C17 0.030(4) 0.146(8) 0.173(10) -0.126(8) 0.020(5) -0.016(5)
C18 0.033(4) 0.040(3) 0.055(4) -0.010(3) 0.004(3) -0.005(2)
O12 0.036(2) 0.0252(16) 0.042(2) -0.0068(14) -0.0002(17) -0.0017(15)
O13 0.036(3) 0.052(2) 0.087(3) -0.019(2) 0.002(2) -0.004(2)
N2 0.037(3) 0.0237(19) 0.040(2) -0.0045(17) 0.008(2) -0.0023(18)
C19 0.049(4) 0.024(2) 0.027(3) -0.0050(18) 0.005(2) 0.003(2)
C20 0.040(3) 0.023(2) 0.028(3) -0.0010(18) 0.005(2) 0.006(2)
C21 0.046(4) 0.040(3) 0.037(3) 0.004(2) 0.007(3) 0.003(2)
C22 0.049(4) 0.050(3) 0.034(3) 0.006(2) 0.000(3) 0.016(3)
C23 0.072(5) 0.032(3) 0.030(3) 0.005(2) 0.004(3) 0.009(3)
C24 0.069(4) 0.030(3) 0.028(3) 0.002(2) 0.002(3) -0.005(3)
C25 0.036(3) 0.019(2) 0.035(3) -0.0066(19) -0.001(2) 0.000(2)
O14 0.036(2) 0.0215(15) 0.038(2) 0.0002(13) -0.0035(16) 0.0008(14)
O15 0.030(2) 0.0283(16) 0.047(2) 0.0062(15) -0.0028(17) -0.0021(15)
C26 0.063(5) 0.020(2) 0.078(5) -0.006(3) -0.007(4) -0.007(3)
C27 0.043(4) 0.033(3) 0.064(4) -0.015(3) 0.003(3) -0.001(2)
O16 0.039(2) 0.0318(18) 0.051(2) -0.0098(16) 0.0018(18) -0.0082(16)
O17 0.063(3) 0.035(2) 0.096(4) -0.011(2) -0.012(3) -0.020(2)
C28 0.065(4) 0.032(3) 0.049(4) 0.004(2) 0.030(3) 0.007(3)
C29 0.054(4) 0.027(2) 0.054(4) -0.008(2) 0.022(3) -0.008(2)
O18 0.038(2) 0.0340(18) 0.048(2) -0.0123(17) 0.0071(18) 0.0018(16)
O19 0.083(4) 0.036(2) 0.087(3) 0.003(2) 0.049(3) 0.012(2)
N3 0.033(3) 0.043(2) 0.048(3) -0.021(2) 0.001(2) -0.004(2)
C30 0.030(3) 0.052(3) 0.054(4) -0.018(3) 0.002(3) -0.007(3)
C31 0.037(4) 0.056(3) 0.053(4) -0.023(3) 0.003(3) -0.006(3)
C32 0.039(4) 0.076(4) 0.068(5) -0.033(4) 0.011(3) -0.013(3)
C33 0.046(4) 0.089(5) 0.067(5) -0.033(4) 0.016(3) -0.024(4)
C34 0.044(4) 0.077(4) 0.066(4) -0.028(4) 0.012(3) -0.027(3)
C35 0.040(4) 0.063(4) 0.063(4) -0.031(3) 0.007(3) -0.012(3)
C36 0.030(3) 0.050(3) 0.052(4) -0.020(3) 0.005(3) 0.001(3)
O20 0.033(2) 0.043(2) 0.049(2) -0.0203(17) 0.0028(19) -0.0012(17)
O21 0.040(3) 0.051(2) 0.052(2) -0.0267(19) 0.008(2) -0.0061(18)
C37 0.037(3) 0.037(3) 0.054(4) -0.018(3) 0.000(3) -0.004(2)
C38 0.046(4) 0.031(3) 0.034(3) -0.004(2) -0.003(3) -0.002(2)
O22 0.036(2) 0.0377(19) 0.047(2) -0.0161(17) 0.0054(18) -0.0002(17)
O23 0.053(3) 0.0348(19) 0.067(3) -0.0197(19) 0.016(2) -0.0030(18)
C39 0.035(4) 0.049(3) 0.069(4) -0.013(3) -0.013(3) -0.007(3)
C40 0.040(4) 0.047(3) 0.055(4) -0.013(3) -0.011(3) 0.008(3)
O24 0.042(2) 0.041(2) 0.045(2) -0.0113(17) -0.0005(19) 0.0002(17)
O25 0.076(4) 0.072(3) 0.075(4) 0.003(3) -0.027(3) -0.012(3)
Na1A 0.066(4) 0.049(3) 0.050(3) 0.001(2) 0.006(3) 0.008(2)
Na1B 0.076(4) 0.077(4) 0.081(4) 0.001(3) 0.019(3) -0.007(3)
O41A 0.110(14) 0.093(13) 0.048(8) 0.002(8) -0.006(8) 0.053(11)
C41A 0.14(3) 0.054(10) 0.09(2) 0.041(14) -0.060(18) -0.032(16)
O41B 0.157(18) 0.068(9) 0.047(10) -0.003(7) 0.001(9) -0.027(9)
C41B 0.093(16) 0.062(12) 0.065(14) 0.039(9) 0.022(11) -0.007(10)
O42A 0.079(12) 0.22(2) 0.092(11) 0.042(12) 0.033(9) 0.064(13)
O42B 0.16(2) 0.15(2) 0.29(4) -0.03(2) -0.01(2) 0.049(17)
C42 0.151(12) 0.089(7) 0.122(10) -0.004(7) 0.040(8) 0.012(8)
O43A 0.14(2) 0.029(7) 0.083(10) 0.010(7) -0.003(12) -0.024(8)
O43B 0.069(9) 0.033(7) 0.056(7) 0.005(6) 0.000(6) -0.013(5)
C43 0.090(8) 0.064(5) 0.136(10) 0.010(6) 0.018(7) -0.018(5)
O44 0.144(12) 0.061(6) 0.060(6) 0.014(5) -0.023(7) -0.010(6)
C44 0.24(3) 0.120(14) 0.105(14) 0.000 -0.037(16) 0.000
O45 0.199(11) 0.141(7) 0.135(7) -0.008(6) -0.047(7) 0.037(7)
C45 0.232(18) 0.102(8) 0.091(8) -0.004(6) -0.008(9) -0.047(10)

loop_
_atom_type_symbol
_atom_type_description
_atom_type_scat_dispersion_real
_atom_type_scat_dispersion_imag
_atom_type_scat_source
C C 0.0033 0.0016 'International Tables Vol C Tables 4.2.6.8 and 6.1.1.4'
H H 0.0000 0.0000 'International Tables Vol C Tables 4.2.6.8 and 6.1.1.4'
N N 0.0061 0.0033 'International Tables Vol C Tables 4.2.6.8 and 6.1.1.4'
O O 0.0106 0.0060 'International Tables Vol C Tables 4.2.6.8 and 6.1.1.4'
Na Na 0.0362 0.0249 'International Tables Vol C Tables 4.2.6.8 and 6.1.1.4'
Cu Cu 0.3201 1.2651 'International Tables Vol C Tables 4.2.6.8 and 6.1.1.4'

loop_
_geom_angle_atom_site_label_1
_geom_angle_atom_site_label_2
_geom_angle_atom_site_label_3
_geom_angle
_geom_angle_site_symmetry_1
_geom_angle_site_symmetry_3
O8 Cu1 O10 172.92(16) . .
O8 Cu1 O1 91.81(15) . .
O10 Cu1 O1 88.18(15) . .
O8 Cu1 N1 93.25(18) . .
O10 Cu1 N1 85.81(18) . .
O1 Cu1 N1 170.52(16) . .
O8 Cu1 O12 98.21(15) . .
O10 Cu1 O12 88.63(15) . .
O1 Cu1 O12 105.08(13) . .
N1 Cu1 O12 82.12(16) . .
O20 Cu2 O22 178.28(17) . .
O20 Cu2 O1 92.86(15) . .
O22 Cu2 O1 88.46(15) . .
O20 Cu2 N3 91.38(17) . .
O22 Cu2 N3 87.18(17) . .
O1 Cu2 N3 172.13(17) . .
O20 Cu2 O24 92.91(16) . .
O22 Cu2 O24 87.83(16) . .
O1 Cu2 O24 103.96(14) . .
N3 Cu2 O24 82.42(18) . .
O20 Cu2 O16 86.56(16) . .
O22 Cu2 O16 92.68(15) . .
O1 Cu2 O16 76.84(13) . .
N3 Cu2 O16 96.83(17) . .
O24 Cu2 O16 179.07(15) . .
O14 Cu3 O16 176.35(15) . .
O14 Cu3 O1 93.70(14) . .
O16 Cu3 O1 87.71(15) . .
O14 Cu3 N2 92.04(16) . .
O16 Cu3 N2 86.19(17) . .
O1 Cu3 N2 171.38(14) . .
O14 Cu3 O18 94.26(14) . .
O16 Cu3 O18 88.73(15) . .
O1 Cu3 O18 102.27(14) . .
N2 Cu3 O18 83.69(16) . .
O14 Cu3 O10 87.18(14) . .
O16 Cu3 O10 89.89(15) . .
O1 Cu3 O10 76.20(13) . .
N2 Cu3 O10 97.69(15) . .
O18 Cu3 O10 177.99(14) . .
O3 Cu4 O2 78.30(19) . .
O3 Cu4 O24 95.52(18) . .
O2 Cu4 O24 173.82(18) . .
O3 Cu4 O9 172.1(2) . .
O2 Cu4 O9 93.87(19) . .
O24 Cu4 O9 92.31(18) . .
O3 Cu4 Cu4 38.82(14) . 4_565
O2 Cu4 Cu4 39.60(13) . 4_565
O24 Cu4 Cu4 134.23(11) . 4_565
O9 Cu4 Cu4 133.39(14) . 4_565
O4 Cu5 O5 76.56(18) . .
O4 Cu5 O21 96.72(18) . .
O5 Cu5 O21 173.26(18) . .
O4 Cu5 O18 172.72(18) . .
O5 Cu5 O18 96.26(16) . .
O21 Cu5 O18 90.47(16) . .
O4 Cu5 Cu5 38.03(13) . 4_565
O5 Cu5 Cu5 38.55(12) . 4_565
O21 Cu5 Cu5 134.74(13) . 4_565
O18 Cu5 Cu5 134.75(11) . 4_565
O6 Cu6 O7 77.50(17) . .
O6 Cu6 O12 171.53(17) . .
O7 Cu6 O12 95.26(15) . .
O6 Cu6 O15 95.74(16) . .
O7 Cu6 O15 173.24(16) . .
O12 Cu6 O15 91.49(15) . .
O6 Cu6 Cu6 38.67(12) . 4_565
O7 Cu6 Cu6 38.84(12) . 4_565
O12 Cu6 Cu6 134.03(10) . 4_565
O15 Cu6 Cu6 134.40(11) . 4_565
C1 O1 Cu1 114.7(3) . .
C1 O1 Cu3 115.8(3) . .
Cu1 O1 Cu3 102.72(15) . .
C1 O1 Cu2 115.7(3) . .
Cu1 O1 Cu2 104.19(14) . .
Cu3 O1 Cu2 101.85(15) . .
C2 O2 Cu4 124.8(3) . .
C2 O2 Cu4 124.8(3) . 4_565
Cu4 O2 Cu4 100.8(3) . 4_565
C3 O3 Cu4 128.71(14) . 4_565
C3 O3 Cu4 128.71(14) . .
Cu4 O3 Cu4 102.4(3) 4_565 .
C4 O4 Cu5 127.34(16) . 4_565
C4 O4 Cu5 127.34(16) . .
Cu5 O4 Cu5 103.9(3) 4_565 .
C5 O5 Cu5 128.55(12) . .
C5 O5 Cu5 128.55(12) . 4_565
Cu5 O5 Cu5 102.9(2) . 4_565
C6 O6 Cu6 128.20(14) . .
C6 O6 Cu6 128.20(14) . 4_565
Cu6 O6 Cu6 102.7(2) . 4_565
C7 O7 Cu6 128.01(16) . 4_565
C7 O7 Cu6 128.01(16) . .
Cu6 O7 Cu6 102.3(2) 4_565 .
C8 N1 C17 107.6(6) . .
C8 N1 C15 109.3(4) . .
C17 N1 C15 112.5(7) . .
C8 N1 Cu1 117.6(4) . .
C17 N1 Cu1 108.8(3) . .
C15 N1 Cu1 101.2(4) . .
C9 C8 C13 118.6(5) . .
C9 C8 N1 123.5(5) . .
C13 C8 N1 117.9(6) . .
C10 C9 C8 119.0(5) . .
C10 C9 C14 114.9(6) . .
C8 C9 C14 126.1(5) . .
C11 C10 C9 122.3(7) . .
C10 C11 C12 119.0(7) . .
C13 C12 C11 119.7(6) . .
C12 C13 C8 121.4(6) . .
O9 C14 O8 121.4(5) . .
O9 C14 C9 117.1(5) . .
O8 C14 C9 121.4(5) . .
C14 O8 Cu1 120.8(3) . .
C14 O9 Cu4 111.2(3) . .
N1 C15 C16 112.9(5) . .
O11 C16 O10 125.1(6) . .
O11 C16 C15 118.7(5) . .
O10 C16 C15 116.1(5) . .
C16 O10 Cu1 114.8(4) . .
C16 O10 Cu3 150.0(4) . .
Cu1 O10 Cu3 91.34(14) . .
N1 C17 C18 119.9(6) . .
O13 C18 O12 127.1(5) . .
O13 C18 C17 116.9(6) . .
O12 C18 C17 116.0(5) . .
C18 O12 Cu6 113.5(3) . .
C18 O12 Cu1 113.0(3) . .
Cu6 O12 Cu1 133.39(19) . .
C19 N2 C26 110.1(4) . .
C19 N2 C28 107.3(4) . .
C26 N2 C28 111.8(5) . .
C19 N2 Cu3 117.3(3) . .
C26 N2 Cu3 103.2(3) . .
C28 N2 Cu3 107.2(3) . .
C20 C19 C24 119.1(5) . .
C20 C19 N2 122.6(4) . .
C24 C19 N2 118.3(5) . .
C19 C20 C21 118.3(5) . .
C19 C20 C25 125.7(5) . .
C21 C20 C25 116.0(5) . .
C22 C21 C20 121.7(6) . .
C23 C22 C21 119.7(6) . .
C22 C23 C24 119.7(5) . .
C23 C24 C19 121.5(6) . .
O15 C25 O14 122.3(4) . .
O15 C25 C20 116.4(5) . .
O14 C25 C20 121.3(5) . .
C25 O14 Cu3 123.0(3) . .
C25 O15 Cu6 111.0(3) . .
C27 C26 N2 113.7(4) . .
O17 C27 O16 124.1(6) . .
O17 C27 C26 118.9(5) . .
O16 C27 C26 116.9(5) . .
C27 O16 Cu3 114.4(4) . .
C27 O16 Cu2 149.0(4) . .
Cu3 O16 Cu2 92.71(15) . .
N2 C28 C29 118.9(5) . .
O19 C29 O18 126.0(6) . .
O19 C29 C28 116.9(6) . .
O18 C29 C28 116.9(5) . .
C29 O18 Cu5 114.5(4) . .
C29 O18 Cu3 111.0(3) . .
Cu5 O18 Cu3 133.8(2) . .
C29 O19 Na1B 134.7(4) . 1_556
C29 O19 Na1A 149.4(5) . 1_556
Na1B O19 Na1A 43.5(2) 1_556 1_556
C30 N3 C37 112.1(5) . .
C30 N3 C39 107.6(5) . .
C37 N3 C39 111.3(5) . .
C30 N3 Cu2 116.0(3) . .
C37 N3 Cu2 102.1(3) . .
C39 N3 Cu2 107.5(3) . .
C31 C30 C35 119.0(6) . .
C31 C30 N3 122.5(5) . .
C35 C30 N3 118.4(5) . .
C30 C31 C32 118.4(6) . .
C30 C31 C36 125.1(6) . .
C32 C31 C36 116.4(5) . .
C33 C32 C31 121.8(6) . .
C34 C33 C32 119.7(7) . .
C33 C34 C35 119.9(6) . .
C34 C35 C30 121.1(6) . .
O20 C36 O21 121.6(5) . .
O20 C36 C31 122.3(5) . .
O21 C36 C31 116.1(6) . .
C36 O20 Cu2 122.9(4) . .
C36 O21 Cu5 110.7(4) . .
N3 C37 C38 115.5(4) . .
O23 C38 O22 125.2(6) . .
O23 C38 C37 118.4(5) . .
O22 C38 C37 116.3(5) . .
C38 O22 Cu2 114.5(4) . .
N3 C39 C40 115.8(5) . .
O25 C40 O24 124.1(7) . .
O25 C40 C39 119.4(6) . .
O24 C40 C39 116.3(6) . .
C40 O24 Cu4 116.4(4) . .
C40 O24 Cu2 109.8(4) . .
Cu4 O24 Cu2 131.4(2) . .
C40 O25 Na1A 145.5(5) . .
Na1B Na1A O41A 71.9(6) . .
Na1B Na1A O41B 55.4(5) . .
O41A Na1A O41B 17.2(7) . .
Na1B Na1A O44 144.6(4) . .
O41A Na1A O44 132.4(7) . .
O41B Na1A O44 148.7(7) . .
Na1B Na1A O42A 62.0(7) . .
O41A Na1A O42A 130.7(9) . .
O41B Na1A O42A 113.6(9) . .
O44 Na1A O42A 96.5(7) . .
Na1B Na1A O19 58.7(3) . 1_554
O41A Na1A O19 89.7(6) . 1_554
O41B Na1A O19 84.4(5) . 1_554
O44 Na1A O19 92.1(3) . 1_554
O42A Na1A O19 81.3(4) . 1_554
Na1B Na1A O25 107.6(3) . .
O41A Na1A O25 86.9(6) . .
O41B Na1A O25 88.5(6) . .
O44 Na1A O25 100.0(4) . .
O42A Na1A O25 90.8(4) . .
O19 Na1A O25 166.2(3) 1_554 .
Na1A Na1B O41B 73.5(5) . .
Na1A Na1B O42B 98.7(9) . .
O41B Na1B O42B 162.8(13) . .
Na1A Na1B O42A 70.4(7) . .
O41B Na1B O42A 137.3(8) . .
O42B Na1B O42A 29.2(8) . .
Na1A Na1B O41A 57.8(5) . .
O41B Na1B O41A 16.4(6) . .
O42B Na1B O41A 154.6(10) . .
O42A Na1B O41A 125.4(8) . .
Na1A Na1B O19 77.8(3) . 1_554
O41B Na1B O19 101.7(7) . 1_554
O42B Na1B O19 91.3(11) . 1_554
O42A Na1B O19 92.4(6) . 1_554
O41A Na1B O19 92.6(6) . 1_554
Na1A Na1B O43A 148.9(7) . .
O41B Na1B O43A 79.8(7) . .
O42B Na1B O43A 111.2(10) . .
O42A Na1B O43A 140.2(9) . .
O41A Na1B O43A 93.7(7) . .
O19 Na1B O43A 92.6(5) 1_554 .
Na1A Na1B O48B 93.4(6) . 1_455
O41B Na1B O48B 79.5(9) . 1_455
O42B Na1B O48B 85.8(12) . 1_455
O42A Na1B O48B 80.5(7) . 1_455
O41A Na1B O48B 86.1(8) . 1_455
O19 Na1B O48B 170.2(6) 1_554 1_455
O43A Na1B O48B 97.2(7) . 1_455
Na1A Na1B O43B 136.1(5) . .
O41B Na1B O43B 67.0(6) . .
O42B Na1B O43B 124.4(9) . .
O42A Na1B O43B 153.3(8) . .
O41A Na1B O43B 80.6(5) . .
O19 Na1B O43B 92.0(4) 1_554 .
O43A Na1B O43B 13.2(6) . .
O48B Na1B O43B 97.4(6) 1_455 .
Na1A Na1B C43 161.2(4) . .
O41B Na1B C43 100.6(6) . .
O42B Na1B C43 91.4(9) . .
O42A Na1B C43 120.6(7) . .
O41A Na1B C43 114.0(5) . .
O19 Na1B C43 86.2(3) 1_554 .
O43A Na1B C43 21.0(4) . .
O48B Na1B C43 103.2(6) 1_455 .
O43B Na1B C43 33.7(4) . .
O41B O41A C41A 67(3) . .
O41B O41A C41B 66(3) . .
C41A O41A C41B 23(2) . .
O41B O41A Na1A 102(3) . .
C41A O41A Na1A 159(2) . .
C41B O41A Na1A 137.0(16) . .
O41B O41A Na1B 53(3) . .
C41A O41A Na1B 120.0(16) . .
C41B O41A Na1B 113.1(16) . .
Na1A O41A Na1B 50.3(4) . .
C41B C41A O41B 98(6) . .
C41B C41A O41A 104(6) . .
O41B C41A O41A 30.4(11) . .
O41A O41B C41A 83(3) . .
O41A O41B C41B 89(3) . .
C41A O41B C41B 26(2) . .
O41A O41B Na1B 110(3) . .
C41A O41B Na1B 166.3(18) . .
C41B O41B Na1B 145.2(19) . .
O41A O41B Na1A 61(3) . .
C41A O41B Na1A 139.8(16) . .
C41B O41B Na1A 129.0(16) . .
Na1B O41B Na1A 51.2(6) . .
C41A C41B O41B 56(4) . .
C41A C41B O41A 53(4) . .
O41B C41B O41A 24.8(9) . .
O42B O42A C42 49(2) . .
O42B O42A Na1B 72(2) . .
C42 O42A Na1B 110.9(11) . .
O42B O42A Na1A 118(2) . .
C42 O42A Na1A 135.5(10) . .
Na1B O42A Na1A 47.6(4) . .
O42A O42B C42 88(3) . .
O42A O42B Na1B 78(2) . .
C42 O42B Na1B 138(3) . .
O42B C42 O42A 42.8(15) . .
O43B O43A C43 128(3) . .
O43B O43A Na1B 118(3) . .
C43 O43A Na1B 110.8(12) . .
O43A O43B C43 33(2) . .
O43A O43B Na1B 49(2) . .
C43 O43B Na1B 79.8(6) . .
O43A C43 O43B 19.6(12) . .
O43A C43 Na1B 48.1(10) . .
O43B C43 Na1B 66.5(6) . .
C44 O44 O44 57.4(7) . 4_565
C44 O44 Na1A 117.2(8) . .
O44 O44 Na1A 161.5(4) 4_565 .
O44 C44 O44 65.1(14) 4_565 .
C47B O47A O47B 113(7) . .
C47B O47A C47A 86(6) . .
O47B O47A C47A 60(2) . .
O47A O47B C47A 63(2) . .
O47A O47B C47B 25(3) . .
C47A O47B C47B 58(2) . .
O47B C47A O47A 57(2) . .
O47B C47A C47B 75(3) . .
O47A C47A C47B 31(3) . .
O47A C47B C47A 63(5) . .
O47A C47B O47B 43(5) . .
C47A C47B O47B 46.9(19) . .
C48 O48B Na1B 137.2(13) . 1_655
O48A C48 O48B 124.0(13) . .

loop_
_geom_bond_atom_site_label_1
_geom_bond_atom_site_label_2
_geom_bond_distance
_geom_bond_site_symmetry_2
Cu1 O8 1.921(4) .
Cu1 O10 1.930(4) .
Cu1 O1 1.983(4) .
Cu1 N1 2.043(4) .
Cu1 O12 2.217(4) .
Cu2 O20 1.903(4) .
Cu2 O22 1.936(4) .
Cu2 O1 2.013(3) .
Cu2 N3 2.038(4) .
Cu2 O24 2.256(4) .
Cu2 O16 2.347(4) .
Cu3 O14 1.911(3) .
Cu3 O16 1.934(4) .
Cu3 O1 1.994(4) .
Cu3 N2 2.030(4) .
Cu3 O18 2.245(4) .
Cu3 O10 2.390(4) .
Cu4 O3 1.900(4) .
Cu4 O2 1.921(4) .
Cu4 O24 1.932(4) .
Cu4 O9 1.941(4) .
Cu4 Cu4 2.9608(13) 4_565
Cu5 O4 1.893(3) .
Cu5 O5 1.907(3) .
Cu5 O21 1.956(4) .
Cu5 O18 1.974(4) .
Cu5 Cu5 2.9825(12) 4_565
Cu6 O6 1.897(3) .
Cu6 O7 1.901(3) .
Cu6 O12 1.941(3) .
Cu6 O15 1.964(3) .
Cu6 Cu6 2.9616(10) 4_565
O1 C1 1.455(5) .
O2 C2 1.415(11) .
O2 Cu4 1.921(4) 4_565
O3 C3 1.400(10) .
O3 Cu4 1.900(4) 4_565
O4 C4 1.410(11) .
O4 Cu5 1.893(3) 4_565
O5 C5 1.409(10) .
O5 Cu5 1.907(3) 4_565
O6 C6 1.390(9) .
O6 Cu6 1.897(3) 4_565
O7 C7 1.396(10) .
O7 Cu6 1.901(3) 4_565
N1 C8 1.454(7) .
N1 C17 1.486(9) .
N1 C15 1.493(8) .
C8 C9 1.383(8) .
C8 C13 1.383(8) .
C9 C10 1.372(8) .
C9 C14 1.510(7) .
C10 C11 1.352(10) .
C11 C12 1.378(11) .
C12 C13 1.362(9) .
C14 O9 1.252(7) .
C14 O8 1.259(6) .
C15 C16 1.524(9) .
C16 O11 1.227(7) .
C16 O10 1.248(6) .
C17 C18 1.497(9) .
C18 O13 1.203(7) .
C18 O12 1.278(7) .
N2 C19 1.465(7) .
N2 C26 1.505(6) .
N2 C28 1.508(7) .
C19 C20 1.387(8) .
C19 C24 1.389(7) .
C20 C21 1.393(8) .
C20 C25 1.523(6) .
C21 C22 1.376(8) .
C22 C23 1.363(9) .
C23 C24 1.374(9) .
C25 O15 1.241(6) .
C25 O14 1.253(6) .
C26 C27 1.502(9) .
C27 O17 1.227(7) .
C27 O16 1.274(7) .
C28 C29 1.525(9) .
C29 O19 1.213(7) .
C29 O18 1.263(7) .
O19 Na1B 2.289(8) 1_556
O19 Na1A 2.617(7) 1_556
N3 C30 1.461(8) .
N3 C37 1.501(7) .
N3 C39 1.505(8) .
C30 C31 1.389(8) .
C30 C35 1.395(8) .
C31 C32 1.387(9) .
C31 C36 1.514(8) .
C32 C33 1.373(9) .
C33 C34 1.361(9) .
C34 C35 1.373(9) .
C36 O20 1.251(7) .
C36 O21 1.263(7) .
C37 C38 1.502(8) .
C38 O23 1.217(6) .
C38 O22 1.274(6) .
C39 C40 1.514(10) .
C40 O25 1.232(8) .
C40 O24 1.266(7) .
O25 Na1A 2.657(8) .
Na1A Na1B 1.842(8) .
Na1A O41A 2.026(16) .
Na1A O41B 2.27(2) .
Na1A O44 2.362(11) .
Na1A O42A 2.351(18) .
Na1A O19 2.617(7) 1_554
Na1B O41B 1.95(2) .
Na1B O42B 2.14(3) .
Na1B O42A 2.20(2) .
Na1B O41A 2.277(18) .
Na1B O19 2.289(8) 1_554
Na1B O43A 2.388(18) .
Na1B O48B 2.40(2) 1_455
Na1B O43B 2.792(15) .
Na1B C43 2.996(14) .
O41A O41B 0.69(2) .
O41A C41A 1.34(3) .
O41A C41B 1.63(3) .
C41A C41B 0.66(4) .
C41A O41B 1.25(4) .
O41B C41B 1.49(3) .
O42A O42B 1.10(3) .
O42A C42 1.62(2) .
O42B C42 1.22(3) .
O43A O43B 0.717(19) .
O43A C43 1.15(2) .
O43B C43 1.688(18) .
O44 C44 1.253(17) .
O44 O44 1.35(2) 4_565
C44 O44 1.253(17) 4_565
O45 C45 1.319(15) .
O46 C46 1.40(3) .
O47A C47B 0.74(6) .
O47A O47B 1.20(4) .
O47A C47A 1.27(4) .
O47B C47A 1.24(3) .
O47B C47B 1.63(5) .
C47A C47B 1.43(6) .
O48A C48 1.542(18) .
O48B C48 1.64(2) .
O48B Na1B 2.40(2) 1_655
